data_7061534
loop_
_publ_author_name
'Xu, Xiao'
'Xia, Ting'
'Chen, Xu-Lang'
'Hao, Xiang'
'Liang, Tongling'
'Li, Huan-Rong'
'Gong, Han-Yuan'

_publ_section_title
;
 Tetrabenzo[b,de,gh,j][1,10]phenanthroline: a nitrogen-doped nanographene
 as a selective metal cation and proton fluorophore
;
_journal_issue 24
_journal_name_full 'New Journal of Chemistry'
_journal_page_first 11835
_journal_page_last 11839
_journal_paper_doi 10.1039/D2NJ01861F
_journal_volume 46
_journal_year 2022
_chemical_formula_sum 'C27 H18 Cd N4 O7'
_chemical_formula_weight 622.85
_space_group_crystal_system triclinic
_space_group_IT_number 2
_space_group_name_Hall '-P 1'
_space_group_name_H-M_alt 'P -1'
_atom_sites_solution_hydrogens mixed
_audit_creation_method SHELXL-2018/3
_audit_update_record
;
2021-12-10 deposited with the CCDC.	2022-05-19 downloaded from the CCDC.
;
_cell_angle_alpha 72.454(3)
_cell_angle_beta 71.768(3)
_cell_angle_gamma 86.420(3)
_cell_formula_units_Z 2
_cell_length_a 8.5338(3)
_cell_length_b 11.7951(4)
_cell_length_c 12.6718(4)
_cell_measurement_reflns_used 3697
_cell_measurement_temperature 170.00(12)
_cell_measurement_theta_max 62.498
_cell_measurement_theta_min 3.847
_cell_volume 1154.39(7)
_computing_structure_refinement 'SHELXL-2018/3 (Sheldrick, 2018)'
_computing_structure_solution 'SHELXT 2018/2 (Sheldrick, 2018)'
_diffrn_ambient_temperature 170.00(12)
_diffrn_detector_area_resol_mean 10.0000
_diffrn_measured_fraction_theta_full 1.000
_diffrn_measured_fraction_theta_max 1.000
_diffrn_measurement_device_type 'XtaLAB Synergy R, HyPix'
_diffrn_measurement_method '\w scans'
_diffrn_radiation_type CuK\a
_diffrn_radiation_wavelength 1.54184
_diffrn_reflns_av_R_equivalents 0.0306
_diffrn_reflns_av_unetI/netI 0.0345
_diffrn_reflns_Laue_measured_fraction_full 1.000
_diffrn_reflns_Laue_measured_fraction_max 1.000
_diffrn_reflns_limit_h_max 9
_diffrn_reflns_limit_h_min -9
_diffrn_reflns_limit_k_max 13
_diffrn_reflns_limit_k_min -13
_diffrn_reflns_limit_l_max 14
_diffrn_reflns_limit_l_min -14
_diffrn_reflns_number 11366
_diffrn_reflns_point_group_measured_fraction_full 1.000
_diffrn_reflns_point_group_measured_fraction_max 1.000
_diffrn_reflns_theta_full 62.498
_diffrn_reflns_theta_max 62.498
_diffrn_reflns_theta_min 3.847
_exptl_absorpt_coefficient_mu 8.101
_exptl_absorpt_correction_T_max 1.00000
_exptl_absorpt_correction_T_min 0.74470
_exptl_absorpt_correction_type multi-scan
_exptl_crystal_colour 'dark orange'
_exptl_crystal_density_diffrn 1.792
_exptl_crystal_description plate
_exptl_crystal_F_000 624
_exptl_crystal_size_max 0.040
_exptl_crystal_size_mid 0.030
_exptl_crystal_size_min 0.010
_refine_diff_density_max 0.300
_refine_diff_density_min -0.358
_refine_diff_density_rms 0.058
_refine_ls_extinction_method none
_refine_ls_goodness_of_fit_ref 1.003
_refine_ls_hydrogen_treatment mixed
_refine_ls_matrix_type full
_refine_ls_number_parameters 355
_refine_ls_number_reflns 3697
_refine_ls_number_restraints 3
_refine_ls_restrained_S_all 1.008
_refine_ls_R_factor_all 0.0247
_refine_ls_R_factor_gt 0.0220
_refine_ls_shift/su_max 0.002
_refine_ls_shift/su_mean 0.000
_refine_ls_structure_factor_coef Fsqd
_refine_ls_weighting_details 'w=1/[\s^2^(Fo^2^)+(0.0156P)^2^+0.8000P] where P=(Fo^2^+2Fc^2^)/3'
_refine_ls_weighting_scheme calc
_refine_ls_wR_factor_gt 0.0485
_refine_ls_wR_factor_ref 0.0494
_reflns_Friedel_coverage 0.000
_reflns_number_gt 3474
_reflns_number_total 3697
_reflns_threshold_expression 'I > 2\s(I)'
_cod_data_source_file d2nj01861f2.cif
_cod_data_source_block A_CCDC1
_cod_depositor_comments 'Adding full bibliography for 7061532--7061536.cif.'
_cod_database_code 7061534
_shelx_shelxl_version_number 2018/3
_shelx_space_group_comment
;
The symmetry employed for this shelxl refinement is uniquely defined
by the following loop, which should always be used as a source of
symmetry information in preference to the above space-group names.
They are only intended as comments.
;

loop_
_space_group_symop_operation_xyz
'x, y, z'
'-x, -y, -z'

loop_
_atom_site_label
_atom_site_type_symbol
_atom_site_fract_x
_atom_site_fract_y
_atom_site_fract_z
_atom_site_U_iso_or_equiv
_atom_site_adp_type
_atom_site_occupancy
_atom_site_site_symmetry_order
_atom_site_calc_flag
_atom_site_refinement_flags_posn
_atom_site_refinement_flags_adp
_atom_site_refinement_flags_occupancy
_atom_site_disorder_assembly
_atom_site_disorder_group
Cd1 Cd 0.50242(2) 0.78481(2) 0.17935(2) 0.02201(7) Uani 1 1 d D . . . .
O1 O 0.7582(3) 0.86885(17) 0.03826(16) 0.0394(5) Uani 1 1 d . . . . .
O2 O 0.7154(2) 0.68058(16) 0.07702(15) 0.0321(4) Uani 1 1 d . . . . .
O3 O 0.9507(2) 0.7635(2) -0.04135(18) 0.0466(5) Uani 1 1 d . . . . .
O4 O 0.4456(2) 0.98539(15) 0.15743(15) 0.0304(4) Uani 1 1 d . . . . .
O5 O 0.2291(2) 0.87821(16) 0.27353(16) 0.0342(4) Uani 1 1 d . . . . .
O6 O 0.2284(2) 1.07061(16) 0.23824(17) 0.0379(5) Uani 1 1 d . . . . .
O7 O 0.4156(2) 0.81745(15) 0.01692(14) 0.0294(4) Uani 1 1 d D . . . .
H7 H 0.472(2) 0.872(2) -0.0441(14) 0.044 Uiso 1 1 d D U . . .
N1 N 0.5314(2) 0.77025(17) 0.35961(16) 0.0201(4) Uani 1 1 d . . . . .
N2 N 0.3737(2) 0.60923(16) 0.30928(16) 0.0198(4) Uani 1 1 d . . . . .
N3 N 0.8121(3) 0.7711(2) 0.02271(18) 0.0299(5) Uani 1 1 d . . . . .
N4 N 0.2965(3) 0.97966(18) 0.22459(17) 0.0247(5) Uani 1 1 d . . . . .
C1 C 0.6200(3) 0.8502(2) 0.3810(2) 0.0213(5) Uani 1 1 d . . . . .
C2 C 0.7335(3) 0.9300(2) 0.2848(2) 0.0267(5) Uani 1 1 d . . . . .
H2A H 0.742301 0.930486 0.209669 0.032 Uiso 1 1 calc R U . . .
C3 C 0.8307(3) 1.0067(2) 0.3018(2) 0.0312(6) Uani 1 1 d . . . . .
H3A H 0.906063 1.058668 0.238329 0.037 Uiso 1 1 calc R U . . .
C4 C 0.8164(4) 1.0067(2) 0.4148(3) 0.0355(6) Uani 1 1 d . . . . .
H4A H 0.883080 1.058553 0.425968 0.043 Uiso 1 1 calc R U . . .
C5 C 0.7050(3) 0.9309(2) 0.5096(2) 0.0313(6) Uani 1 1 d . . . . .
H5A H 0.696448 0.932768 0.584013 0.038 Uiso 1 1 calc R U . . .
C6 C 0.6036(3) 0.8504(2) 0.4955(2) 0.0232(5) Uani 1 1 d . . . . .
C7 C 0.4889(3) 0.7656(2) 0.5912(2) 0.0224(5) Uani 1 1 d . . . . .
C8 C 0.4587(3) 0.7618(2) 0.7082(2) 0.0286(6) Uani 1 1 d . . . . .
H8A H 0.512427 0.816302 0.726079 0.034 Uiso 1 1 calc R U . . .
C9 C 0.3504(4) 0.6779(2) 0.7953(2) 0.0333(6) Uani 1 1 d . . . . .
H9A H 0.330560 0.676566 0.872154 0.040 Uiso 1 1 calc R U . . .
C10 C 0.2695(3) 0.5948(2) 0.7716(2) 0.0295(6) Uani 1 1 d . . . . .
H10A H 0.196064 0.539140 0.832736 0.035 Uiso 1 1 calc R U . . .
C11 C 0.2959(3) 0.5928(2) 0.6584(2) 0.0212(5) Uani 1 1 d . . . . .
C12 C 0.4054(3) 0.6821(2) 0.5666(2) 0.0207(5) Uani 1 1 d . . . . .
C13 C 0.4323(3) 0.68882(19) 0.44749(19) 0.0186(5) Uani 1 1 d . . . . .
C14 C 0.3488(3) 0.59974(19) 0.41929(19) 0.0174(5) Uani 1 1 d . . . . .
C15 C 0.2476(3) 0.50586(19) 0.51306(19) 0.0190(5) Uani 1 1 d . . . . .
C16 C 0.2180(3) 0.5025(2) 0.6308(2) 0.0214(5) Uani 1 1 d . . . . .
C17 C 0.1151(3) 0.4113(2) 0.7172(2) 0.0253(5) Uani 1 1 d . . . . .
H17A H 0.092999 0.407544 0.794872 0.030 Uiso 1 1 calc R U . . .
C18 C 0.0447(3) 0.3257(2) 0.6893(2) 0.0272(6) Uani 1 1 d . . . . .
H18A H -0.023007 0.265348 0.748873 0.033 Uiso 1 1 calc R U . . .
C19 C 0.0725(3) 0.3278(2) 0.5762(2) 0.0242(5) Uani 1 1 d . . . . .
H19A H 0.024464 0.269289 0.559624 0.029 Uiso 1 1 calc R U . . .
C20 C 0.1745(3) 0.41926(19) 0.4851(2) 0.0202(5) Uani 1 1 d . . . . .
C21 C 0.2081(3) 0.4272(2) 0.3641(2) 0.0208(5) Uani 1 1 d . . . . .
C22 C 0.1441(3) 0.3451(2) 0.3257(2) 0.0264(5) Uani 1 1 d . . . . .
H22A H 0.078175 0.280718 0.380344 0.032 Uiso 1 1 calc R U . . .
C23 C 0.1772(3) 0.3582(2) 0.2099(2) 0.0304(6) Uani 1 1 d . . . . .
H23A H 0.133109 0.303236 0.186653 0.037 Uiso 1 1 calc R U . . .
C24 C 0.2773(3) 0.4543(2) 0.1258(2) 0.0299(6) Uani 1 1 d . . . . .
H24A H 0.299675 0.462598 0.047127 0.036 Uiso 1 1 calc R U . . .
C25 C 0.3421(3) 0.5357(2) 0.1598(2) 0.0252(5) Uani 1 1 d . . . . .
H25A H 0.408781 0.599030 0.103974 0.030 Uiso 1 1 calc R U . . .
C26 C 0.3081(3) 0.5240(2) 0.2786(2) 0.0207(5) Uani 1 1 d . . . . .
C27 C 0.2492(3) 0.8357(2) 0.0146(2) 0.0318(6) Uani 1 1 d D . . . .
H27A H 0.245872 0.847178 -0.062957 0.048 Uiso 1 1 calc R U . . .
H27B H 0.181063 0.767370 0.066776 0.048 Uiso 1 1 calc R U . . .
H27C H 0.209038 0.904815 0.038396 0.048 Uiso 1 1 calc R U . . .

loop_
_atom_site_aniso_label
_atom_site_aniso_U_11
_atom_site_aniso_U_22
_atom_site_aniso_U_33
_atom_site_aniso_U_23
_atom_site_aniso_U_13
_atom_site_aniso_U_12
Cd1 0.02667(10) 0.01953(9) 0.01848(9) -0.00196(6) -0.00784(7) -0.00357(6)
O1 0.0406(11) 0.0368(11) 0.0407(11) -0.0164(9) -0.0057(9) -0.0085(9)
O2 0.0331(10) 0.0291(10) 0.0322(9) -0.0078(8) -0.0081(8) -0.0015(8)
O3 0.0245(11) 0.0755(15) 0.0443(11) -0.0283(11) -0.0062(9) -0.0017(10)
O4 0.0255(10) 0.0268(9) 0.0303(9) 0.0011(7) -0.0054(8) -0.0022(7)
O5 0.0309(10) 0.0254(9) 0.0399(10) -0.0023(8) -0.0078(8) -0.0071(8)
O6 0.0416(11) 0.0315(10) 0.0475(11) -0.0200(9) -0.0168(9) 0.0081(9)
O7 0.0297(10) 0.0320(10) 0.0221(8) 0.0036(7) -0.0114(7) -0.0075(8)
N1 0.0201(10) 0.0187(10) 0.0219(10) -0.0059(8) -0.0074(8) 0.0021(8)
N2 0.0222(10) 0.0183(10) 0.0205(10) -0.0051(8) -0.0094(8) 0.0010(8)
N3 0.0258(12) 0.0432(14) 0.0255(11) -0.0121(10) -0.0116(10) -0.0034(10)
N4 0.0286(12) 0.0254(11) 0.0229(10) -0.0062(9) -0.0125(9) -0.0016(9)
C1 0.0219(12) 0.0179(11) 0.0284(12) -0.0072(9) -0.0139(10) 0.0036(9)
C2 0.0270(13) 0.0241(13) 0.0286(13) -0.0028(10) -0.0125(11) -0.0009(10)
C3 0.0302(14) 0.0243(13) 0.0397(15) -0.0041(11) -0.0153(12) -0.0055(11)
C4 0.0383(16) 0.0265(14) 0.0500(17) -0.0119(12) -0.0234(14) -0.0044(12)
C5 0.0384(15) 0.0280(14) 0.0361(14) -0.0138(11) -0.0195(12) 0.0025(12)
C6 0.0248(13) 0.0190(11) 0.0306(13) -0.0094(10) -0.0141(11) 0.0058(10)
C7 0.0234(13) 0.0210(12) 0.0270(12) -0.0107(10) -0.0114(10) 0.0074(10)
C8 0.0380(15) 0.0265(13) 0.0294(13) -0.0150(11) -0.0161(11) 0.0060(11)
C9 0.0485(17) 0.0324(14) 0.0223(12) -0.0129(11) -0.0116(12) 0.0054(13)
C10 0.0390(15) 0.0271(13) 0.0206(12) -0.0070(10) -0.0069(11) 0.0027(11)
C11 0.0224(12) 0.0203(12) 0.0215(12) -0.0064(9) -0.0080(10) 0.0052(10)
C12 0.0225(12) 0.0184(11) 0.0228(11) -0.0069(9) -0.0095(10) 0.0062(9)
C13 0.0190(12) 0.0165(11) 0.0218(11) -0.0050(9) -0.0102(10) 0.0054(9)
C14 0.0176(11) 0.0149(11) 0.0204(11) -0.0052(9) -0.0076(9) 0.0038(9)
C15 0.0186(12) 0.0149(11) 0.0219(11) -0.0036(9) -0.0068(9) 0.0046(9)
C16 0.0213(12) 0.0194(12) 0.0230(12) -0.0049(9) -0.0082(10) 0.0045(10)
C17 0.0251(13) 0.0254(13) 0.0202(12) -0.0016(10) -0.0052(10) 0.0027(10)
C18 0.0247(13) 0.0212(12) 0.0273(13) 0.0012(10) -0.0043(10) -0.0007(10)
C19 0.0224(13) 0.0174(12) 0.0304(13) -0.0042(10) -0.0079(10) 0.0011(10)
C20 0.0187(12) 0.0151(11) 0.0257(12) -0.0033(9) -0.0087(10) 0.0036(9)
C21 0.0209(12) 0.0174(11) 0.0251(12) -0.0053(9) -0.0098(10) 0.0024(9)
C22 0.0300(14) 0.0168(12) 0.0326(13) -0.0045(10) -0.0124(11) -0.0006(10)
C23 0.0384(15) 0.0226(13) 0.0394(15) -0.0142(11) -0.0197(12) 0.0008(11)
C24 0.0420(16) 0.0257(13) 0.0269(13) -0.0108(10) -0.0147(12) 0.0020(11)
C25 0.0328(14) 0.0215(12) 0.0232(12) -0.0060(10) -0.0113(11) -0.0021(10)
C26 0.0214(12) 0.0175(11) 0.0253(12) -0.0068(9) -0.0099(10) 0.0018(9)
C27 0.0337(15) 0.0341(14) 0.0288(13) -0.0055(11) -0.0137(11) -0.0040(12)

loop_
_atom_type_symbol
_atom_type_description
_atom_type_scat_dispersion_real
_atom_type_scat_dispersion_imag
_atom_type_scat_source
C C 0.0181 0.0091 'International Tables Vol C Tables 4.2.6.8 and 6.1.1.4'
H H 0.0000 0.0000 'International Tables Vol C Tables 4.2.6.8 and 6.1.1.4'
Cd Cd 0.1185 4.6533 'International Tables Vol C Tables 4.2.6.8 and 6.1.1.4'
N N 0.0311 0.0180 'International Tables Vol C Tables 4.2.6.8 and 6.1.1.4'
O O 0.0492 0.0322 'International Tables Vol C Tables 4.2.6.8 and 6.1.1.4'

loop_
_geom_angle_atom_site_label_1
_geom_angle_atom_site_label_2
_geom_angle_atom_site_label_3
_geom_angle
_geom_angle_site_symmetry_1
_geom_angle_site_symmetry_3
_geom_angle_publ_flag
N2 Cd1 O7 106.33(6) . . ?
N2 Cd1 N1 72.01(7) . . ?
O7 Cd1 N1 166.78(6) . . ?
N2 Cd1 O4 133.92(6) . . ?
O7 Cd1 O4 83.67(6) . . ?
N1 Cd1 O4 88.35(6) . . ?
N2 Cd1 O2 91.61(6) . . ?
O7 Cd1 O2 82.82(6) . . ?
N1 Cd1 O2 110.20(6) . . ?
O4 Cd1 O2 134.47(6) . . ?
N2 Cd1 O1 143.09(7) . . ?
O7 Cd1 O1 83.40(6) . . ?
N1 Cd1 O1 105.92(7) . . ?
O4 Cd1 O1 81.76(6) . . ?
O2 Cd1 O1 53.60(6) . . ?
N2 Cd1 O5 83.68(6) . . ?
O7 Cd1 O5 87.44(6) . . ?
N1 Cd1 O5 79.35(6) . . ?
O4 Cd1 O5 51.32(6) . . ?
O2 Cd1 O5 167.55(6) . . ?
O1 Cd1 O5 132.94(6) . . ?
N3 O1 Cd1 94.86(14) . . ?
N3 O2 Cd1 94.72(14) . . ?
N4 O4 Cd1 102.12(13) . . ?
N4 O5 Cd1 89.89(14) . . ?
C27 O7 Cd1 125.71(15) . . ?
C27 O7 H7 103.7(13) . . ?
Cd1 O7 H7 114.5(13) . . ?
C13 N1 C1 119.9(2) . . ?
C13 N1 Cd1 114.09(15) . . ?
C1 N1 Cd1 125.11(14) . . ?
C14 N2 C26 120.41(19) . . ?
C14 N2 Cd1 115.08(15) . . ?
C26 N2 Cd1 124.09(14) . . ?
O3 N3 O1 122.0(2) . . ?
O3 N3 O2 121.4(2) . . ?
O1 N3 O2 116.7(2) . . ?
O6 N4 O5 123.6(2) . . ?
O6 N4 O4 119.8(2) . . ?
O5 N4 O4 116.6(2) . . ?
N1 C1 C2 118.0(2) . . ?
N1 C1 C6 121.7(2) . . ?
C2 C1 C6 120.2(2) . . ?
C3 C2 C1 120.2(2) . . ?
C3 C2 H2A 119.9 . . ?
C1 C2 H2A 119.9 . . ?
C2 C3 C4 119.9(2) . . ?
C2 C3 H3A 120.1 . . ?
C4 C3 H3A 120.1 . . ?
C5 C4 C3 120.8(3) . . ?
C5 C4 H4A 119.6 . . ?
C3 C4 H4A 119.6 . . ?
C4 C5 C6 120.9(2) . . ?
C4 C5 H5A 119.6 . . ?
C6 C5 H5A 119.6 . . ?
C5 C6 C1 117.9(2) . . ?
C5 C6 C7 123.7(2) . . ?
C1 C6 C7 118.4(2) . . ?
C12 C7 C8 118.8(2) . . ?
C12 C7 C6 118.4(2) . . ?
C8 C7 C6 122.7(2) . . ?
C9 C8 C7 120.0(2) . . ?
C9 C8 H8A 120.0 . . ?
C7 C8 H8A 120.0 . . ?
C8 C9 C10 121.4(2) . . ?
C8 C9 H9A 119.3 . . ?
C10 C9 H9A 119.3 . . ?
C9 C10 C11 121.4(2) . . ?
C9 C10 H10A 119.3 . . ?
C11 C10 H10A 119.3 . . ?
C10 C11 C12 117.6(2) . . ?
C10 C11 C16 122.6(2) . . ?
C12 C11 C16 119.7(2) . . ?
C7 C12 C11 120.8(2) . . ?
C7 C12 C13 118.6(2) . . ?
C11 C12 C13 120.6(2) . . ?
N1 C13 C12 122.8(2) . . ?
N1 C13 C14 117.5(2) . . ?
C12 C13 C14 119.64(19) . . ?
N2 C14 C15 122.8(2) . . ?
N2 C14 C13 118.26(19) . . ?
C15 C14 C13 118.9(2) . . ?
C20 C15 C16 121.0(2) . . ?
C20 C15 C14 118.3(2) . . ?
C16 C15 C14 120.7(2) . . ?
C17 C16 C15 117.8(2) . . ?
C17 C16 C11 122.0(2) . . ?
C15 C16 C11 120.2(2) . . ?
C18 C17 C16 121.0(2) . . ?
C18 C17 H17A 119.5 . . ?
C16 C17 H17A 119.5 . . ?
C19 C18 C17 121.7(2) . . ?
C19 C18 H18A 119.1 . . ?
C17 C18 H18A 119.1 . . ?
C18 C19 C20 119.6(2) . . ?
C18 C19 H19A 120.2 . . ?
C20 C19 H19A 120.2 . . ?
C19 C20 C15 118.9(2) . . ?
C19 C20 C21 122.5(2) . . ?
C15 C20 C21 118.6(2) . . ?
C22 C21 C26 117.8(2) . . ?
C22 C21 C20 123.7(2) . . ?
C26 C21 C20 118.4(2) . . ?
C23 C22 C21 121.3(2) . . ?
C23 C22 H22A 119.4 . . ?
C21 C22 H22A 119.4 . . ?
C22 C23 C24 120.4(2) . . ?
C22 C23 H23A 119.8 . . ?
C24 C23 H23A 119.8 . . ?
C25 C24 C23 120.0(2) . . ?
C25 C24 H24A 120.0 . . ?
C23 C24 H24A 120.0 . . ?
C24 C25 C26 120.3(2) . . ?
C24 C25 H25A 119.8 . . ?
C26 C25 H25A 119.8 . . ?
N2 C26 C25 118.5(2) . . ?
N2 C26 C21 121.3(2) . . ?
C25 C26 C21 120.2(2) . . ?
O7 C27 H27A 109.5 . . ?
O7 C27 H27B 109.5 . . ?
H27A C27 H27B 109.5 . . ?
O7 C27 H27C 109.5 . . ?
H27A C27 H27C 109.5 . . ?
H27B C27 H27C 109.5 . . ?

loop_
_geom_bond_atom_site_label_1
_geom_bond_atom_site_label_2
_geom_bond_distance
_geom_bond_site_symmetry_2
_geom_bond_publ_flag
Cd1 N2 2.3027(18) . ?
Cd1 O7 2.3185(16) . ?
Cd1 N1 2.3282(19) . ?
Cd1 O4 2.3354(18) . ?
Cd1 O2 2.3881(19) . ?
Cd1 O1 2.3882(19) . ?
Cd1 O5 2.6095(19) . ?
O1 N3 1.262(3) . ?
O2 N3 1.268(3) . ?
O3 N3 1.223(3) . ?
O4 N4 1.283(3) . ?
O5 N4 1.250(3) . ?
O6 N4 1.220(3) . ?
O7 C27 1.431(3) . ?
O7 H7 0.869(9) . ?
N1 C13 1.321(3) . ?
N1 C1 1.380(3) . ?
N2 C14 1.313(3) . ?
N2 C26 1.385(3) . ?
C1 C2 1.412(4) . ?
C1 C6 1.414(3) . ?
C2 C3 1.369(4) . ?
C2 H2A 0.9300 . ?
C3 C4 1.398(4) . ?
C3 H3A 0.9300 . ?
C4 C5 1.375(4) . ?
C4 H4A 0.9300 . ?
C5 C6 1.408(4) . ?
C5 H5A 0.9300 . ?
C6 C7 1.442(4) . ?
C7 C12 1.409(3) . ?
C7 C8 1.410(3) . ?
C8 C9 1.367(4) . ?
C8 H8A 0.9300 . ?
C9 C10 1.386(4) . ?
C9 H9A 0.9300 . ?
C10 C11 1.387(3) . ?
C10 H10A 0.9300 . ?
C11 C12 1.429(3) . ?
C11 C16 1.468(3) . ?
C12 C13 1.432(3) . ?
C13 C14 1.490(3) . ?
C14 C15 1.438(3) . ?
C15 C20 1.412(3) . ?
C15 C16 1.422(3) . ?
C16 C17 1.391(3) . ?
C17 C18 1.390(4) . ?
C17 H17A 0.9300 . ?
C18 C19 1.369(4) . ?
C18 H18A 0.9300 . ?
C19 C20 1.412(3) . ?
C19 H19A 0.9300 . ?
C20 C21 1.443(3) . ?
C21 C22 1.410(4) . ?
C21 C26 1.415(3) . ?
C22 C23 1.366(4) . ?
C22 H22A 0.9300 . ?
C23 C24 1.404(4) . ?
C23 H23A 0.9300 . ?
C24 C25 1.370(4) . ?
C24 H24A 0.9300 . ?
C25 C26 1.406(3) . ?
C25 H25A 0.9300 . ?
C27 H27A 0.9600 . ?
C27 H27B 0.9600 . ?
C27 H27C 0.9600 . ?

loop_
_geom_torsion_atom_site_label_1
_geom_torsion_atom_site_label_2
_geom_torsion_atom_site_label_3
_geom_torsion_atom_site_label_4
_geom_torsion
_geom_torsion_site_symmetry_1
_geom_torsion_site_symmetry_2
_geom_torsion_site_symmetry_3
_geom_torsion_site_symmetry_4
_geom_torsion_publ_flag
Cd1 O1 N3 O3 -176.31(19) . . . . ?
Cd1 O1 N3 O2 3.6(2) . . . . ?
Cd1 O2 N3 O3 176.31(19) . . . . ?
Cd1 O2 N3 O1 -3.6(2) . . . . ?
Cd1 O5 N4 O6 -177.2(2) . . . . ?
Cd1 O5 N4 O4 2.45(19) . . . . ?
Cd1 O4 N4 O6 176.83(17) . . . . ?
Cd1 O4 N4 O5 -2.8(2) . . . . ?
C13 N1 C1 C2 175.4(2) . . . . ?
Cd1 N1 C1 C2 -16.2(3) . . . . ?
C13 N1 C1 C6 -2.3(3) . . . . ?
Cd1 N1 C1 C6 166.08(17) . . . . ?
N1 C1 C2 C3 -176.5(2) . . . . ?
C6 C1 C2 C3 1.2(4) . . . . ?
C1 C2 C3 C4 -0.6(4) . . . . ?
C2 C3 C4 C5 -0.4(4) . . . . ?
C3 C4 C5 C6 0.7(4) . . . . ?
C4 C5 C6 C1 0.0(4) . . . . ?
C4 C5 C6 C7 177.5(2) . . . . ?
N1 C1 C6 C5 176.7(2) . . . . ?
C2 C1 C6 C5 -0.9(3) . . . . ?
N1 C1 C6 C7 -1.0(3) . . . . ?
C2 C1 C6 C7 -178.6(2) . . . . ?
C5 C6 C7 C12 -174.1(2) . . . . ?
C1 C6 C7 C12 3.4(3) . . . . ?
C5 C6 C7 C8 5.1(4) . . . . ?
C1 C6 C7 C8 -177.4(2) . . . . ?
C12 C7 C8 C9 0.2(4) . . . . ?
C6 C7 C8 C9 -179.0(2) . . . . ?
C7 C8 C9 C10 0.6(4) . . . . ?
C8 C9 C10 C11 0.4(4) . . . . ?
C9 C10 C11 C12 -2.0(4) . . . . ?
C9 C10 C11 C16 177.1(2) . . . . ?
C8 C7 C12 C11 -2.0(3) . . . . ?
C6 C7 C12 C11 177.3(2) . . . . ?
C8 C7 C12 C13 178.0(2) . . . . ?
C6 C7 C12 C13 -2.8(3) . . . . ?
C10 C11 C12 C7 2.8(3) . . . . ?
C16 C11 C12 C7 -176.3(2) . . . . ?
C10 C11 C12 C13 -177.1(2) . . . . ?
C16 C11 C12 C13 3.8(3) . . . . ?
C1 N1 C13 C12 2.9(3) . . . . ?
Cd1 N1 C13 C12 -166.62(17) . . . . ?
C1 N1 C13 C14 -175.88(19) . . . . ?
Cd1 N1 C13 C14 14.6(2) . . . . ?
C7 C12 C13 N1 -0.4(3) . . . . ?
C11 C12 C13 N1 179.5(2) . . . . ?
C7 C12 C13 C14 178.4(2) . . . . ?
C11 C12 C13 C14 -1.7(3) . . . . ?
C26 N2 C14 C15 -3.1(3) . . . . ?
Cd1 N2 C14 C15 169.79(16) . . . . ?
C26 N2 C14 C13 175.53(19) . . . . ?
Cd1 N2 C14 C13 -11.6(3) . . . . ?
N1 C13 C14 N2 -2.2(3) . . . . ?
C12 C13 C14 N2 178.9(2) . . . . ?
N1 C13 C14 C15 176.4(2) . . . . ?
C12 C13 C14 C15 -2.4(3) . . . . ?
N2 C14 C15 C20 1.1(3) . . . . ?
C13 C14 C15 C20 -177.50(19) . . . . ?
N2 C14 C15 C16 -177.0(2) . . . . ?
C13 C14 C15 C16 4.4(3) . . . . ?
C20 C15 C16 C17 0.1(3) . . . . ?
C14 C15 C16 C17 178.1(2) . . . . ?
C20 C15 C16 C11 179.6(2) . . . . ?
C14 C15 C16 C11 -2.3(3) . . . . ?
C10 C11 C16 C17 -1.4(4) . . . . ?
C12 C11 C16 C17 177.7(2) . . . . ?
C10 C11 C16 C15 179.1(2) . . . . ?
C12 C11 C16 C15 -1.8(3) . . . . ?
C15 C16 C17 C18 0.6(3) . . . . ?
C11 C16 C17 C18 -179.0(2) . . . . ?
C16 C17 C18 C19 -0.5(4) . . . . ?
C17 C18 C19 C20 -0.3(4) . . . . ?
C18 C19 C20 C15 0.9(3) . . . . ?
C18 C19 C20 C21 -179.6(2) . . . . ?
C16 C15 C20 C19 -0.8(3) . . . . ?
C14 C15 C20 C19 -178.9(2) . . . . ?
C16 C15 C20 C21 179.7(2) . . . . ?
C14 C15 C20 C21 1.6(3) . . . . ?
C19 C20 C21 C22 -0.4(4) . . . . ?
C15 C20 C21 C22 179.1(2) . . . . ?
C19 C20 C21 C26 178.2(2) . . . . ?
C15 C20 C21 C26 -2.3(3) . . . . ?
C26 C21 C22 C23 -0.1(4) . . . . ?
C20 C21 C22 C23 178.6(2) . . . . ?
C21 C22 C23 C24 0.4(4) . . . . ?
C22 C23 C24 C25 -0.2(4) . . . . ?
C23 C24 C25 C26 -0.3(4) . . . . ?
C14 N2 C26 C25 -178.1(2) . . . . ?
Cd1 N2 C26 C25 9.7(3) . . . . ?
C14 N2 C26 C21 2.3(3) . . . . ?
Cd1 N2 C26 C21 -169.88(16) . . . . ?
C24 C25 C26 N2 -179.0(2) . . . . ?
C24 C25 C26 C21 0.7(4) . . . . ?
C22 C21 C26 N2 179.1(2) . . . . ?
C20 C21 C26 N2 0.4(3) . . . . ?
C22 C21 C26 C25 -0.5(3) . . . . ?
C20 C21 C26 C25 -179.2(2) . . . . ?
